data_4514548
loop_
_publ_author_name
'Kim, Hyunuk'
'Sohail, Muhammad'
'Yim, Kanghoon'
'Park, Young Cheol'
'Chun, Dong Hyuk'
'Kim, Hak Joo'
'Han, Seong Ok'
'Moon, Jong-Ho'

_publ_section_title
;
 Effective CO<sub>2</sub> and CO Separation Using [M<sub>2</sub>(DOBDC)]
 (M = Mg, Co, Ni) with Unsaturated Metal Sites and Excavation of Their
 Adsorption Sites.
;
_journal_issue 7
_journal_name_full 'ACS applied materials &amp; interfaces'
_journal_page_first 7014
_journal_page_last 7021
_journal_paper_doi 10.1021/acsami.8b20450
_journal_volume 11
_journal_year 2019
_chemical_formula_sum 'C5.67 H Co O6.34'
_chemical_formula_weight 229.47
_space_group_crystal_system trigonal
_space_group_IT_number 148
_space_group_name_Hall '-R 3'
_space_group_name_H-M_alt 'R -3 :H'
_symmetry_space_group_name_Hall '-R 3'
_symmetry_space_group_name_H-M 'R -3 :H'
_atom_sites_solution_hydrogens geom
_audit_creation_method SHELXL-2018/3
_cell_angle_alpha 90
_cell_angle_beta 90
_cell_angle_gamma 120
_cell_formula_units_Z 18
_cell_length_a 25.897(4)
_cell_length_b 25.897(4)
_cell_length_c 6.8390(14)
_cell_measurement_reflns_used 128013
_cell_measurement_temperature 100(2)
_cell_measurement_theta_max 50.00
_cell_measurement_theta_min 0.57
_cell_volume 3972.1(12)
_computing_cell_refinement 'HKL3000sm (Otwinowski & Minor, 1997)'
_computing_data_collection 'PAL BL2D-SMDC Program (Shin et. al, 2016)'
_computing_data_reduction 'HKL3000sm (Otwinowski & Minor, 1997)'
_computing_molecular_graphics 'DIAMOND 4 (Putz & Brandenburg, 2014)'
_computing_publication_material 'enCifer 1.5.1'
_computing_structure_refinement 'SHELXL-2018/3 (Sheldrick, 2018)'
_computing_structure_solution 'SHELXS-97 (Sheldrick, 1990)'
_diffrn_ambient_temperature 100(2)
_diffrn_measured_fraction_theta_full 0.991
_diffrn_measured_fraction_theta_max 0.885
_diffrn_measurement_device_type 'ADSC Q210 CCD area detector'
_diffrn_measurement_method 'omega scan'
_diffrn_radiation_type synchrotron
_diffrn_radiation_wavelength 0.700
_diffrn_reflns_av_unetI/netI 0.0179
_diffrn_reflns_Laue_measured_fraction_full 0.991
_diffrn_reflns_Laue_measured_fraction_max 0.885
_diffrn_reflns_limit_h_max 40
_diffrn_reflns_limit_h_min -41
_diffrn_reflns_limit_k_max 42
_diffrn_reflns_limit_k_min -42
_diffrn_reflns_limit_l_max 10
_diffrn_reflns_limit_l_min -9
_diffrn_reflns_number 4359
_diffrn_reflns_point_group_measured_fraction_full 0.991
_diffrn_reflns_point_group_measured_fraction_max 0.885
_diffrn_reflns_theta_full 24.835
_diffrn_reflns_theta_max 37.696
_diffrn_reflns_theta_min 3.067
_diffrn_source 'PLSII 2D bending magnet'
_exptl_absorpt_coefficient_mu 1.851
_exptl_absorpt_correction_T_max 1.626
_exptl_absorpt_correction_T_min 0.392
_exptl_absorpt_correction_type empirical
_exptl_absorpt_process_details 'HKL3000sm Scalepack (Otwinowski & Minor, 1997)'
_exptl_crystal_colour purple
_exptl_crystal_density_diffrn 1.727
_exptl_crystal_description 'hexagonal column'
_exptl_crystal_F_000 2029
_exptl_crystal_size_max 0.500
_exptl_crystal_size_mid 0.050
_exptl_crystal_size_min 0.050
_refine_diff_density_max 1.534
_refine_diff_density_min -1.064
_refine_diff_density_rms 0.166
_refine_ls_extinction_coef 0.0118(12)
_refine_ls_extinction_expression Fc^*^=kFc[1+0.001xFc^2^\l^3^/sin(2\q)]^-1/4^
_refine_ls_extinction_method 'SHELXL-2018/3 (Sheldrick 2018)'
_refine_ls_goodness_of_fit_ref 1.089
_refine_ls_hydrogen_treatment constr
_refine_ls_matrix_type full
_refine_ls_number_parameters 133
_refine_ls_number_reflns 4359
_refine_ls_number_restraints 12
_refine_ls_restrained_S_all 1.096
_refine_ls_R_factor_all 0.0466
_refine_ls_R_factor_gt 0.0452
_refine_ls_shift/su_max 0.002
_refine_ls_shift/su_mean 0.000
_refine_ls_structure_factor_coef Fsqd
_refine_ls_weighting_details 'w=1/[\s^2^(Fo^2^)+(0.1056P)^2^+3.7928P] where P=(Fo^2^+2Fc^2^)/3'
_refine_ls_weighting_scheme calc
_refine_ls_wR_factor_gt 0.1386
_refine_ls_wR_factor_ref 0.1403
_reflns_Friedel_coverage 0.000
_reflns_number_gt 4139
_reflns_number_total 4359
_reflns_threshold_expression 'I > 2\s(I)'
_cod_data_source_file am8b20450_si_007.cif
_cod_data_source_block r-3
_cod_original_cell_volume 3972.2(14)
_cod_database_code 4514548
_shelx_shelxl_version_number 2018/3
_shelx_space_group_comment
;
The symmetry employed for this shelxl refinement is uniquely defined
by the following loop, which should always be used as a source of
symmetry information in preference to the above space-group names.
They are only intended as comments.
;
_shelx_estimated_absorpt_t_min 0.458
_shelx_estimated_absorpt_t_max 0.913

loop_
_space_group_symop_operation_xyz
'x, y, z'
'-y, x-y, z'
'-x+y, -x, z'
'x+2/3, y+1/3, z+1/3'
'-y+2/3, x-y+1/3, z+1/3'
'-x+y+2/3, -x+1/3, z+1/3'
'x+1/3, y+2/3, z+2/3'
'-y+1/3, x-y+2/3, z+2/3'
'-x+y+1/3, -x+2/3, z+2/3'
'-x, -y, -z'
'y, -x+y, -z'
'x-y, x, -z'
'-x+2/3, -y+1/3, -z+1/3'
'y+2/3, -x+y+1/3, -z+1/3'
'x-y+2/3, x+1/3, -z+1/3'
'-x+1/3, -y+2/3, -z+2/3'
'y+1/3, -x+y+2/3, -z+2/3'
'x-y+1/3, x+2/3, -z+2/3'

loop_
_atom_site_label
_atom_site_type_symbol
_atom_site_fract_x
_atom_site_fract_y
_atom_site_fract_z
_atom_site_U_iso_or_equiv
_atom_site_adp_type
_atom_site_occupancy
_atom_site_site_symmetry_order
_atom_site_calc_flag
_atom_site_refinement_flags_posn
_atom_site_refinement_flags_adp
_atom_site_refinement_flags_occupancy
Co1 Co 0.71696(2) 0.01934(2) -0.18572(3) 0.01071(9) Uani 1 1 d . . .
O1 O 0.69096(5) -0.05853(5) -0.32855(15) 0.01278(17) Uani 1 1 d . . .
O2 O 0.63616(5) 0.00601(5) -0.30380(15) 0.01370(18) Uani 1 1 d . . .
O3 O 0.59467(5) 0.03265(6) -0.06958(15) 0.01549(19) Uani 1 1 d . . .
C1 C 0.59509(6) 0.01477(6) -0.24121(19) 0.0120(2) Uani 1 1 d . . .
C2 C 0.67849(6) -0.11031(6) -0.24392(18) 0.0123(2) Uani 1 1 d . . .
C3 C 0.68270(7) -0.15279(6) -0.35981(19) 0.0139(2) Uani 1 1 d . . .
H3 H 0.693447 -0.143666 -0.493421 0.017 Uiso 1 1 calc R U .
C4 C 0.67184(6) -0.20780(6) -0.28805(18) 0.0126(2) Uani 1 1 d . . .
O1C O 0.79864(9) 0.02061(10) -0.0592(3) 0.0342(4) Uani 0.86 1 d . . P
O2C O 0.9008(8) 0.0825(8) 0.042(2) 0.268(8) Uani 0.86 1 d . U P
C1C C 0.8482(4) 0.0523(4) -0.0305(19) 0.112(3) Uani 0.86 1 d . U P
O3C O 0.7888(3) -0.0281(4) 0.3264(7) 0.108(2) Uani 0.81 1 d . . P
O4C O 0.8347(3) -0.0234(5) 0.6002(10) 0.151(4) Uani 0.81 1 d . . P
C2C C 0.8142(4) -0.0226(6) 0.4660(10) 0.105(3) Uani 0.81 1 d . . P

loop_
_atom_site_aniso_label
_atom_site_aniso_U_11
_atom_site_aniso_U_22
_atom_site_aniso_U_33
_atom_site_aniso_U_23
_atom_site_aniso_U_13
_atom_site_aniso_U_12
Co1 0.01306(11) 0.01233(11) 0.00574(11) 0.00017(4) 0.00047(4) 0.00559(7)
O1 0.0185(4) 0.0132(4) 0.0076(4) 0.0008(3) -0.0001(3) 0.0088(3)
O2 0.0150(4) 0.0207(4) 0.0088(4) -0.0036(3) -0.0022(3) 0.0114(3)
O3 0.0188(4) 0.0263(5) 0.0065(4) -0.0029(3) -0.0019(3) 0.0151(4)
C1 0.0135(5) 0.0161(5) 0.0071(4) -0.0004(3) -0.0007(3) 0.0079(4)
C2 0.0173(5) 0.0143(5) 0.0073(4) 0.0008(3) 0.0004(3) 0.0094(4)
C3 0.0208(5) 0.0159(5) 0.0072(5) 0.0002(3) 0.0007(4) 0.0107(4)
C4 0.0191(5) 0.0143(5) 0.0065(4) 0.0003(3) 0.0007(3) 0.0099(4)
O1C 0.0320(9) 0.0379(9) 0.0427(11) -0.0100(8) -0.0120(7) 0.0249(8)
O2C 0.247(11) 0.251(11) 0.317(12) -0.019(7) 0.003(8) 0.133(8)
C1C 0.066(4) 0.077(4) 0.195(10) -0.024(5) -0.026(5) 0.038(3)
O3C 0.111(4) 0.175(7) 0.055(3) 0.034(3) 0.036(3) 0.086(4)
O4C 0.118(5) 0.320(14) 0.078(4) -0.029(5) -0.012(4) 0.156(8)
C2C 0.125(7) 0.206(11) 0.044(3) 0.003(4) 0.014(3) 0.127(8)

loop_
_atom_type_symbol
_atom_type_description
_atom_type_scat_dispersion_real
_atom_type_scat_dispersion_imag
_atom_type_scat_source
C C -0.0020 0.0016 'International Tables Vol C Tables 4.2.6.8 and 6.1.1.4'
H H 0.0000 0.0000 'International Tables Vol C Tables 4.2.6.8 and 6.1.1.4'
O O -0.0041 0.0059 'International Tables Vol C Tables 4.2.6.8 and 6.1.1.4'
Co Co 0.2027 0.9509 'International Tables Vol C Tables 4.2.6.8 and 6.1.1.4'

loop_
_geom_angle_atom_site_label_1
_geom_angle_atom_site_label_2
_geom_angle_atom_site_label_3
_geom_angle
_geom_angle_site_symmetry_1
_geom_angle_site_symmetry_3
O1 Co1 O1 164.86(5) 5_545 .
O1 Co1 O3 99.74(5) 5_545 9_654
O1 Co1 O3 95.12(4) . 9_654
O1 Co1 O2 82.01(4) 5_545 5_545
O1 Co1 O2 83.11(4) . 5_545
O3 Co1 O2 178.21(4) 9_654 5_545
O1 Co1 O2 94.16(4) 5_545 .
O1 Co1 O2 81.01(4) . .
O3 Co1 O2 97.35(4) 9_654 .
O2 Co1 O2 82.119(15) 5_545 .
O1 Co1 O1C 91.37(6) 5_545 .
O1 Co1 O1C 92.38(6) . .
O3 Co1 O1C 86.62(7) 9_654 .
O2 Co1 O1C 93.72(7) 5_545 .
O2 Co1 O1C 172.54(6) . .
C2 O1 Co1 123.56(9) . 9_654
C2 O1 Co1 125.42(8) . .
Co1 O1 Co1 96.08(4) 9_654 .
C1 O2 Co1 131.08(9) . 9_654
C1 O2 Co1 134.07(9) . .
Co1 O2 Co1 92.48(4) 9_654 .
C1 O3 Co1 122.84(9) . 5_545
O3 C1 O2 122.75(12) . .
O3 C1 C4 118.95(12) . 15_444
O2 C1 C4 118.28(11) . 15_444
O1 C2 C3 117.71(11) . .
O1 C2 C4 125.10(12) . 16_644
C3 C2 C4 117.19(12) . 16_644
C4 C3 C2 123.12(12) . .
C3 C4 C2 119.68(12) . 16_644
C3 C4 C1 117.11(11) . 14_554
C2 C4 C1 123.16(11) 16_644 14_554
C1C O1C Co1 141.2(5) . .
O1C C1C O2C 166.6(15) . .
O4C C2C O3C 172.6(16) . .

loop_
_geom_bond_atom_site_label_1
_geom_bond_atom_site_label_2
_geom_bond_distance
_geom_bond_site_symmetry_2
Co1 O1 2.0238(11) 5_545
Co1 O1 2.0288(11) .
Co1 O3 2.0318(11) 9_654
Co1 O2 2.0679(11) 5_545
Co1 O2 2.1042(11) .
Co1 O1C 2.2703(18) .
O1 C2 1.3434(16) .
O2 C1 1.2675(17) .
O3 C1 1.2639(16) .
C1 C4 1.4924(18) 15_444
C2 C3 1.4035(19) .
C2 C4 1.4217(18) 16_644
C3 C4 1.3962(19) .
O1C C1C 1.142(8) .
O2C C1C 1.285(18) .
O3C C2C 1.128(10) .
O4C C2C 1.066(9) .
